data_1577443
loop_
_publ_author_name
'Chi, Manzhou'
'Wen, Yaohui'
'Chen, Yueyin'
'Wang, Yequn'
'Yang, Guo-Yu'
'Lv, Hongjin'

_publ_section_title
;
 Isostructural Co/Ni-containing banana-shaped polyoxometalate for
 visible-light-driven hydrogen production
;
_journal_name_full Nanoscale
_journal_paper_doi 10.1039/D6NR02027E
_journal_year 2026
_chemical_formula_moiety Co3P4
_chemical_formula_sum 'Co3 P4'
_chemical_formula_weight 16961.07
_space_group_crystal_system orthorhombic
_space_group_IT_number 63
_space_group_name_Hall '-C 2c 2'
_space_group_name_H-M_alt 'C m c m'
_atom_sites_solution_hydrogens geom
_atom_sites_solution_primary dual
_audit_creation_date 2021-12-09
_audit_creation_method
;
Olex2 1.3
(compiled 2020.11.12 svn.r5f609507 for OlexSys, GUI svn.r6408)
;
_audit_update_record
;
2023-03-21 deposited with the CCDC.	2026-06-25 downloaded from the CCDC.
;
_cell_angle_alpha 90
_cell_angle_beta 90
_cell_angle_gamma 90
_cell_formula_units_Z 2
_cell_length_a 22.3095(10)
_cell_length_b 15.8087(7)
_cell_length_c 44.949(2)
_cell_measurement_reflns_used 9938
_cell_measurement_temperature 296.15
_cell_measurement_theta_max 26.312
_cell_measurement_theta_min 2.616
_cell_volume 15852.8(12)
_computing_cell_refinement 'SAINT v8.37A (Bruker, 2015)'
_computing_data_reduction 'SAINT v8.37A (Bruker, 2015)'
_computing_molecular_graphics 'Olex2 1.3 (Dolomanov et al., 2009)'
_computing_publication_material 'Olex2 1.3 (Dolomanov et al., 2009)'
_computing_structure_refinement 'SHELXL 2018/3 (Sheldrick, 2015)'
_computing_structure_solution 'SHELXT 2018/2 (Sheldrick, 2018)'
_diffrn_ambient_temperature 296.15
_diffrn_measured_fraction_theta_full 1.000
_diffrn_measured_fraction_theta_max 0.994
_diffrn_measurement_device_type 'Bruker APEX-II CCD'
_diffrn_measurement_method '\w scans'
_diffrn_radiation_type MoK\a
_diffrn_radiation_wavelength 0.71073
_diffrn_reflns_av_R_equivalents 0.0853
_diffrn_reflns_av_unetI/netI 0.0470
_diffrn_reflns_Laue_measured_fraction_full 1.000
_diffrn_reflns_Laue_measured_fraction_max 0.994
_diffrn_reflns_limit_h_max 27
_diffrn_reflns_limit_h_min -27
_diffrn_reflns_limit_k_max 19
_diffrn_reflns_limit_k_min -19
_diffrn_reflns_limit_l_max 56
_diffrn_reflns_limit_l_min -56
_diffrn_reflns_number 83984
_diffrn_reflns_point_group_measured_fraction_full 1.000
_diffrn_reflns_point_group_measured_fraction_max 0.994
_diffrn_reflns_theta_full 25.242
_diffrn_reflns_theta_max 26.462
_diffrn_reflns_theta_min 1.579
_diffrn_standards_number 0
_exptl_absorpt_coefficient_mu 23.464
_exptl_absorpt_correction_type none
_exptl_crystal_colour 'clear dark red'
_exptl_crystal_colour_lustre clear
_exptl_crystal_colour_modifier dark
_exptl_crystal_colour_primary red
_exptl_crystal_density_diffrn 3.553
_exptl_crystal_description block
_exptl_crystal_F_000 14788
_exptl_crystal_size_max 0.21
_exptl_crystal_size_mid 0.2
_exptl_crystal_size_min 0.19
_refine_diff_density_max 2.575
_refine_diff_density_min -4.922
_refine_diff_density_rms 0.417
_refine_ls_extinction_method none
_refine_ls_goodness_of_fit_ref 1.064
_refine_ls_hydrogen_treatment constr
_refine_ls_matrix_type full
_refine_ls_number_parameters 396
_refine_ls_number_reflns 8460
_refine_ls_number_restraints 0
_refine_ls_restrained_S_all 1.064
_refine_ls_R_factor_all 0.0714
_refine_ls_R_factor_gt 0.0580
_refine_ls_shift/su_max 0.001
_refine_ls_shift/su_mean 0.000
_refine_ls_structure_factor_coef Fsqd
_refine_ls_weighting_details 'w=1/[\s^2^(Fo^2^)+(0.0366P)^2^+2410.1096P] where P=(Fo^2^+2Fc^2^)/3'
_refine_ls_weighting_scheme calc
_refine_ls_wR_factor_gt 0.1316
_refine_ls_wR_factor_ref 0.1386
_reflns_Friedel_coverage 0.000
_reflns_number_gt 6897
_reflns_number_total 8460
_reflns_threshold_expression 'I > 2\s(I)'
_cod_data_source_file d6nr02027e2.cif
_cod_data_source_block 1
_cod_original_formula_sum Co3P4
_cod_database_code 1577443
_shelx_shelxl_version_number 2018/3
_shelx_space_group_comment
;
The symmetry employed for this shelxl refinement is uniquely defined
by the following loop, which should always be used as a source of
symmetry information in preference to the above space-group names.
They are only intended as comments.
;
_shelx_estimated_absorpt_t_max 0.095
_shelx_estimated_absorpt_t_min 0.084
_olex2_refinement_description
;
1. Fixed Uiso
 At 1.2 times of:
  All N(H) groups, All N(H,H) groups
 At 1.5 times of:
  All C(H,H,H) groups
2. Shared sites
{W, Co}
3. Uiso/Uaniso restraints and constraints
Uanis(W) = Uanis(Co)
Uanis(O1) = Uanis(O00Z)
Uanis(O013) = Uanis(O010)
Uanis(O019) = Uanis(N1)
Uanis(O00F) = Uanis(N2)
Uanis(O012) = Uanis(C14)
Uanis(O00T) = Uanis(C4)
Uanis(O00U) = Uanis(C5)
Uanis(O014) = Uanis(C12)
Uanis(O00Q) = Uanis(N3)
Uanis(O00N) = Uanis(C1)
4. Others
 Sof(Co)=1-FVAR(1)
 Sof(W)=FVAR(1)
5.a Secondary CH2 refined with riding coordinates:
 N1(H1A,H1B), N3(H3A,H3B)
5.b Aromatic/amide H refined with riding coordinates:
 N2(H2)
5.c Idealised Me refined as rotating group:
 C4(H4A,H4B,H4C), C5(H5A,H5B,H5C), C12(H12A,H12B,H12C), C14(H14A,H14B,H14C),
 C1(H1C,H1D,H1E)
;
_smtbx_masks_void_probe_radius 1.2
_smtbx_masks_void_truncation_radius 1.2
_olex2_submission_special_instructions 'No special instructions were received'

loop_
_space_group_symop_operation_xyz
'x, y, z'
'-x, -y, z+1/2'
'-x, y, -z+1/2'
'x, -y, -z'
'x+1/2, y+1/2, z'
'-x+1/2, -y+1/2, z+1/2'
'-x+1/2, y+1/2, -z+1/2'
'x+1/2, -y+1/2, -z'
'-x, -y, -z'
'x, y, -z-1/2'
'x, -y, z-1/2'
'-x, y, z'
'-x+1/2, -y+1/2, -z'
'x+1/2, y+1/2, -z-1/2'
'x+1/2, -y+1/2, z-1/2'
'-x+1/2, y+1/2, z'

loop_
_atom_site_label
_atom_site_type_symbol
_atom_site_fract_x
_atom_site_fract_y
_atom_site_fract_z
_atom_site_U_iso_or_equiv
_atom_site_adp_type
_atom_site_occupancy
_atom_site_site_symmetry_order
_atom_site_calc_flag
_atom_site_refinement_flags_posn
_atom_site_refinement_flags_adp
_atom_site_refinement_flags_occupancy
_atom_site_disorder_assembly
_atom_site_disorder_group
W001 W 0.57560(3) 0.60958(4) 0.29032(2) 0.02219(16) Uani 1 1 d . . . . .
W002 W 0.65747(3) 0.42856(4) 0.32388(2) 0.02390(16) Uani 1 1 d . . . . .
W003 W 0.58311(3) 0.13593(5) 0.34533(2) 0.02713(17) Uani 1 1 d . . . . .
W004 W 0.57554(3) 0.57943(5) 0.37201(2) 0.02770(17) Uani 1 1 d . . . . .
W005 W 0.65713(3) 0.27583(5) 0.38830(2) 0.02833(17) Uani 1 1 d . . . . .
W006 W 0.500000 0.05903(7) 0.41194(2) 0.0341(3) Uani 1 2 d S T P . .
W007 W 0.57527(4) 0.42611(5) 0.43558(2) 0.03335(19) Uani 1 1 d . . . . .
W008 W 0.57611(4) 0.19850(6) 0.45542(2) 0.0377(2) Uani 1 1 d . . . . .
Co Co 0.57918(5) 0.29128(7) 0.28297(3) 0.0257(4) Uani 0.530(6) 1 d . . P A 4
Co00 Co 0.500000 0.4700(4) 0.250000 0.0540(16) Uani 1 4 d S T P A .
P00C P 0.500000 0.2740(4) 0.39157(12) 0.0161(11) Uani 1 2 d S T P . .
O00D O 0.5675(7) 0.5661(9) 0.250000 0.020(3) Uani 1 2 d S T P . .
O00E O 0.6287(5) 0.5200(7) 0.2991(3) 0.023(2) Uani 1 1 d . . . . .
O00F O 0.6538(7) 0.1705(10) 0.3669(4) 0.052(3) Uani 1 1 d . . . . .
O00G O 0.5590(5) 0.0805(8) 0.3839(3) 0.029(3) Uani 1 1 d . . . . .
O00H O 0.500000 0.6683(10) 0.2858(4) 0.027(4) Uani 1 2 d S T P . .
O00I O 0.5698(5) 0.6239(6) 0.3319(2) 0.022(2) Uani 1 1 d . . . . .
O00J O 0.6612(5) 0.3386(8) 0.3533(3) 0.028(3) Uani 1 1 d . . . . .
O00K O 0.5709(6) 0.3189(9) 0.4558(3) 0.037(3) Uani 1 1 d . . . . .
O00L O 0.6269(5) 0.4985(7) 0.3560(2) 0.023(2) Uani 1 1 d . . . . .
O00M O 0.6574(5) 0.3542(8) 0.2932(3) 0.031(3) Uani 1 1 d . . . . .
O00N O 0.5668(7) 0.5143(10) 0.4072(4) 0.052(3) Uani 1 1 d . . . . .
O00O O 0.4430(5) 0.3879(7) 0.3198(2) 0.020(2) Uani 1 1 d . . . . .
O00P O 0.5974(5) 0.2087(7) 0.3153(2) 0.026(3) Uani 1 1 d . . . . .
O00Q O 0.6300(7) 0.2131(9) 0.4232(3) 0.049(3) Uani 1 1 d . . . . .
O00R O 0.6234(6) 0.6914(7) 0.2825(3) 0.029(3) Uani 1 1 d . . . . .
O00S O 0.5619(9) 0.3824(11) 0.250000 0.036(4) Uani 1 2 d S T P . .
O00T O 0.6093(10) 0.2271(16) 0.250000 0.067(5) Uani 1 2 d S T P . .
O00U O 0.5593(7) 0.0860(12) 0.4429(3) 0.057(4) Uani 1 1 d . . . . .
O00V O 0.500000 0.4561(13) 0.4541(4) 0.040(5) Uani 1 2 d S T P . .
O00W O 0.6234(6) 0.6557(8) 0.3859(3) 0.035(3) Uani 1 1 d . . . . .
O00X O 0.500000 0.6349(13) 0.3811(5) 0.043(5) Uani 1 2 d S T P . .
O00Y O 0.500000 0.2591(11) 0.2831(3) 0.024(4) Uani 1 2 d S T P . .
O00Z O 0.500000 0.5091(10) 0.2980(3) 0.022(2) Uani 1 2 d S T P . .
O010 O 0.500000 0.2065(11) 0.4188(3) 0.025(2) Uani 1 2 d S T P . .
P011 P 0.500000 0.4408(3) 0.32359(12) 0.0145(11) Uani 1 2 d S T P A .
O012 O 0.6275(7) 0.3718(10) 0.4090(3) 0.051(3) Uani 1 1 d . . . . .
O013 O 0.4429(5) 0.2577(8) 0.3735(2) 0.025(2) Uani 1 1 d . . . . .
O014 O 0.7309(7) 0.4564(10) 0.3242(4) 0.052(3) Uani 1 1 d . . . . .
O015 O 0.500000 0.3609(10) 0.4053(4) 0.028(4) Uani 1 2 d S T P . .
O016 O 0.500000 0.1318(11) 0.3372(4) 0.031(4) Uani 1 2 d S T P . .
O017 O 0.500000 -0.0507(14) 0.4135(4) 0.055(6) Uani 1 2 d S T P . .
O018 O 0.6090(7) 0.0426(8) 0.3302(3) 0.042(3) Uani 1 1 d . . . . .
O019 O 0.7312(7) 0.2760(11) 0.3980(4) 0.061(4) Uani 1 1 d . . . . .
O01A O 0.500000 0.1980(14) 0.4763(4) 0.050(6) Uani 1 2 d S T P . .
O01B O 0.6237(8) 0.4743(11) 0.4597(3) 0.054(4) Uani 1 1 d . . . . .
O01C O 0.6242(7) 0.1797(10) 0.4842(3) 0.050(4) Uani 1 1 d . . . . .
O1 O 0.500000 0.4892(10) 0.3533(3) 0.022(2) Uani 1 2 d S T P . .
W W 0.57918(5) 0.29128(7) 0.28297(3) 0.0257(4) Uani 0.470(6) 1 d . . P A 3
N1 N 0.8122(9) 0.5291(14) 0.4114(5) 0.061(4) Uani 1 1 d . . . . .
H1A H 0.816606 0.511439 0.430092 0.074 Uiso 1 1 calc R U . . .
H1B H 0.836892 0.572395 0.408130 0.074 Uiso 1 1 calc R U . . .
N2 N 0.7440(9) 0.2226(12) 0.3103(4) 0.052(3) Uani 1 1 d . . . . .
H2 H 0.722672 0.265799 0.305541 0.062 Uiso 1 1 calc R U . . .
N3 N 0.500000 0.7994(17) 0.3381(6) 0.049(3) Uani 1 2 d S T P . .
H3A H 0.500000 0.743639 0.340915 0.059 Uiso 1 2 calc R U P . .
H3B H 0.499999 0.809254 0.318609 0.059 Uiso 1 2 calc R U P . .
C4 C 0.7354(11) 0.1411(16) 0.2941(7) 0.067(5) Uani 1 1 d . . . . .
H4A H 0.709262 0.150051 0.277379 0.100 Uiso 1 1 calc R U . . .
H4B H 0.717877 0.100081 0.307199 0.100 Uiso 1 1 calc R U . . .
H4C H 0.773453 0.120748 0.287132 0.100 Uiso 1 1 calc R U . . .
C5 C 0.7867(11) 0.2301(18) 0.3335(5) 0.057(4) Uani 1 1 d . . . . .
H5A H 0.812051 0.277968 0.329747 0.086 Uiso 1 1 calc R U . . .
H5B H 0.810585 0.179691 0.334349 0.086 Uiso 1 1 calc R U . . .
H5C H 0.766279 0.237764 0.352116 0.086 Uiso 1 1 calc R U . . .
C12 C 0.8232(10) 0.4548(15) 0.3884(5) 0.052(3) Uani 1 1 d . . . . .
H12A H 0.844007 0.476359 0.371305 0.078 Uiso 1 1 calc R U . . .
H12B H 0.785324 0.431643 0.382293 0.078 Uiso 1 1 calc R U . . .
H12C H 0.846804 0.411321 0.397596 0.078 Uiso 1 1 calc R U . . .
C14 C 0.7496(10) 0.5520(15) 0.4050(5) 0.051(3) Uani 1 1 d . . . . .
H14A H 0.745218 0.562889 0.384120 0.076 Uiso 1 1 calc R U . . .
H14B H 0.739054 0.601735 0.416063 0.076 Uiso 1 1 calc R U . . .
H14C H 0.723796 0.506155 0.410675 0.076 Uiso 1 1 calc R U . . .
C1 C 0.5528(11) 0.8363(15) 0.3515(5) 0.052(3) Uani 1 1 d . . . . .
H1C H 0.577241 0.861577 0.336353 0.079 Uiso 1 1 calc R U . . .
H1D H 0.575327 0.792993 0.361525 0.079 Uiso 1 1 calc R U . . .
H1E H 0.541021 0.878749 0.365623 0.079 Uiso 1 1 calc R U . . .

loop_
_atom_site_aniso_label
_atom_site_aniso_U_11
_atom_site_aniso_U_22
_atom_site_aniso_U_33
_atom_site_aniso_U_23
_atom_site_aniso_U_13
_atom_site_aniso_U_12
W001 0.0231(3) 0.0164(3) 0.0270(4) -0.0008(3) -0.0020(3) -0.0056(3)
W002 0.0189(3) 0.0257(4) 0.0271(4) -0.0015(3) -0.0027(3) -0.0024(3)
W003 0.0286(4) 0.0251(4) 0.0277(4) 0.0032(3) 0.0004(3) 0.0048(3)
W004 0.0320(4) 0.0255(4) 0.0256(4) -0.0089(3) -0.0036(3) -0.0051(3)
W005 0.0243(3) 0.0347(4) 0.0260(4) 0.0037(3) -0.0044(3) 0.0023(3)
W006 0.0435(6) 0.0310(6) 0.0277(6) 0.0127(5) 0.000 0.000
W007 0.0379(4) 0.0407(4) 0.0214(4) -0.0047(3) -0.0049(3) -0.0025(3)
W008 0.0433(5) 0.0474(5) 0.0224(4) 0.0106(3) -0.0054(3) 0.0002(4)
Co 0.0198(6) 0.0223(6) 0.0349(7) 0.0001(5) 0.0023(5) 0.0008(4)
Co00 0.052(4) 0.048(4) 0.061(4) 0.000 0.000 0.000
P00C 0.015(3) 0.019(3) 0.015(3) 0.002(2) 0.000 0.000
O00D 0.021(8) 0.019(8) 0.020(8) 0.000 0.000 0.004(6)
O00E 0.016(5) 0.023(6) 0.029(6) 0.003(5) -0.004(5) 0.005(5)
O00F 0.046(7) 0.053(7) 0.056(8) 0.004(6) -0.004(6) 0.015(6)
O00G 0.032(7) 0.035(7) 0.019(6) 0.014(5) -0.010(5) 0.006(5)
O00H 0.039(10) 0.022(8) 0.018(8) 0.000(7) 0.000 0.000
O00I 0.036(7) 0.007(5) 0.024(6) -0.006(4) 0.001(5) -0.009(5)
O00J 0.017(6) 0.037(7) 0.029(7) -0.001(5) 0.001(5) 0.004(5)
O00K 0.040(8) 0.041(8) 0.030(7) 0.002(6) -0.007(6) -0.003(6)
O00L 0.026(6) 0.027(6) 0.016(6) 0.000(5) -0.003(5) -0.004(5)
O00M 0.029(6) 0.037(7) 0.026(7) 0.005(6) -0.004(5) 0.004(6)
O00N 0.060(8) 0.049(8) 0.048(8) -0.006(6) -0.002(6) 0.005(6)
O00O 0.020(5) 0.018(5) 0.023(6) -0.008(5) 0.009(5) -0.002(4)
O00P 0.028(6) 0.032(6) 0.019(6) 0.000(5) -0.013(5) 0.012(5)
O00Q 0.051(8) 0.044(8) 0.051(8) 0.002(6) -0.013(8) 0.004(7)
O00R 0.037(7) 0.021(6) 0.031(7) 0.001(5) -0.002(6) -0.009(5)
O00S 0.043(11) 0.022(9) 0.044(12) 0.000 0.000 0.007(8)
O00T 0.036(9) 0.065(12) 0.100(15) 0.000 0.000 0.023(8)
O00U 0.054(8) 0.079(10) 0.038(7) 0.004(7) -0.003(6) 0.015(7)
O00V 0.059(13) 0.046(12) 0.015(9) -0.013(8) 0.000 0.000
O00W 0.032(7) 0.041(8) 0.032(7) -0.013(6) -0.007(6) -0.011(6)
O00X 0.048(12) 0.040(11) 0.043(12) -0.015(10) 0.000 0.000
O00Y 0.022(8) 0.033(9) 0.016(8) 0.009(7) 0.000 0.000
O00Z 0.025(6) 0.030(6) 0.011(5) 0.000(5) 0.000 0.000
O010 0.029(5) 0.034(6) 0.012(4) 0.003(4) 0.000 0.000
P011 0.015(3) 0.013(3) 0.015(3) -0.004(2) 0.000 0.000
O012 0.042(7) 0.059(8) 0.051(8) 0.008(6) 0.011(6) 0.002(6)
O013 0.029(5) 0.034(6) 0.012(4) 0.003(4) 0.000 0.000
O014 0.041(7) 0.061(8) 0.055(8) -0.004(7) 0.000(6) -0.019(6)
O015 0.031(9) 0.021(8) 0.030(10) -0.020(7) 0.000 0.000
O016 0.035(10) 0.029(9) 0.029(10) 0.006(8) 0.000 0.000
O017 0.091(18) 0.054(14) 0.020(10) 0.022(10) 0.000 0.000
O018 0.058(9) 0.026(7) 0.042(8) 0.006(6) 0.005(7) 0.020(6)
O019 0.051(8) 0.072(9) 0.061(8) 0.012(7) -0.018(7) -0.009(7)
O01A 0.085(16) 0.055(13) 0.009(8) 0.004(9) 0.000 0.000
O01B 0.067(11) 0.065(11) 0.029(8) -0.006(7) -0.005(7) -0.020(9)
O01C 0.062(10) 0.067(10) 0.021(7) 0.015(7) -0.015(7) -0.005(8)
O1 0.025(6) 0.030(6) 0.011(5) 0.000(5) 0.000 0.000
W 0.0198(6) 0.0223(6) 0.0349(7) 0.0001(5) 0.0023(5) 0.0008(4)
N1 0.051(8) 0.072(9) 0.061(8) 0.012(7) -0.018(7) -0.009(7)
N2 0.046(7) 0.053(7) 0.056(8) 0.004(6) -0.004(6) 0.015(6)
N3 0.051(8) 0.044(8) 0.051(8) 0.002(6) -0.013(8) 0.004(7)
C4 0.036(9) 0.065(12) 0.100(15) 0.000 0.000 0.023(8)
C5 0.054(8) 0.079(10) 0.038(7) 0.004(7) -0.003(6) 0.015(7)
C12 0.041(7) 0.061(8) 0.055(8) -0.004(7) 0.000(6) -0.019(6)
C14 0.042(7) 0.059(8) 0.051(8) 0.008(6) 0.011(6) 0.002(6)
C1 0.060(8) 0.049(8) 0.048(8) -0.006(6) -0.002(6) 0.005(6)

loop_
_atom_type_symbol
_atom_type_description
_atom_type_scat_dispersion_real
_atom_type_scat_dispersion_imag
_atom_type_scat_source
C C 0.0033 0.0016 'International Tables Vol C Tables 4.2.6.8 and 6.1.1.4'
H H 0.0000 0.0000 'International Tables Vol C Tables 4.2.6.8 and 6.1.1.4'
Co Co 0.3494 0.9721 'International Tables Vol C Tables 4.2.6.8 and 6.1.1.4'
N N 0.0061 0.0033 'International Tables Vol C Tables 4.2.6.8 and 6.1.1.4'
O O 0.0106 0.0060 'International Tables Vol C Tables 4.2.6.8 and 6.1.1.4'
P P 0.1023 0.0942 'International Tables Vol C Tables 4.2.6.8 and 6.1.1.4'
W W -0.8490 6.8722 'International Tables Vol C Tables 4.2.6.8 and 6.1.1.4'

loop_
_geom_angle_atom_site_label_1
_geom_angle_atom_site_label_2
_geom_angle_atom_site_label_3
_geom_angle
_geom_angle_site_symmetry_1
_geom_angle_site_symmetry_3
_geom_angle_publ_flag
O00D W001 O00Z 80.3(6) . . ?
O00E W001 O00D 89.3(6) . . ?
O00E W001 O00H 158.2(5) . . ?
O00E W001 O00Z 85.0(4) . . ?
O00H W001 O00D 89.5(6) . . ?
O00H W001 O00Z 73.3(5) . . ?
O00I W001 O00D 163.3(5) . . ?
O00I W001 O00E 85.8(5) . . ?
O00I W001 O00H 89.1(6) . . ?
O00I W001 O00Z 83.4(5) . . ?
O00R W001 O00D 97.7(6) . . ?
O00R W001 O00E 102.6(5) . . ?
O00R W001 O00H 99.1(6) . . ?
O00R W001 O00I 98.9(5) . . ?
O00R W001 O00Z 172.1(5) . . ?
O00E W002 O00J 162.3(5) . . ?
O00E W002 O00L 83.5(5) . . ?
O00E W002 O00O 80.9(4) . 12_655 ?
O00J W002 O00L 85.7(5) . . ?
O00J W002 O00O 83.8(4) . 12_655 ?
O00L W002 O00O 83.0(4) . 12_655 ?
O00M W002 O00E 92.6(5) . . ?
O00M W002 O00J 92.5(5) . . ?
O00M W002 O00L 159.2(5) . . ?
O00M W002 O00O 76.2(5) . 12_655 ?
O014 W002 O00E 97.6(7) . . ?
O014 W002 O00J 98.2(7) . . ?
O014 W002 O00L 100.6(6) . . ?
O014 W002 O00M 100.1(7) . . ?
O014 W002 O00O 176.0(6) . 12_655 ?
O00F W003 O00G 84.8(6) . . ?
O00F W003 O013 72.7(5) . 12_655 ?
O00G W003 O013 80.1(5) . 12_655 ?
O00P W003 O00F 92.9(6) . . ?
O00P W003 O00G 165.8(5) . . ?
O00P W003 O013 85.8(5) . 12_655 ?
O00P W003 O016 92.9(6) . . ?
O016 W003 O00F 155.3(7) . . ?
O016 W003 O00G 83.7(6) . . ?
O016 W003 O013 83.8(6) . 12_655 ?
O018 W003 O00F 99.5(7) . . ?
O018 W003 O00G 93.2(6) . . ?
O018 W003 O00P 101.0(6) . . ?
O018 W003 O013 170.1(5) . 12_655 ?
O018 W003 O016 102.9(8) . . ?
O00I W004 O00X 88.6(7) . . ?
O00I W004 O1 80.8(5) . . ?
O00L W004 O00I 86.1(5) . . ?
O00L W004 O00N 90.7(6) . . ?
O00L W004 O00X 157.7(6) . . ?
O00L W004 O1 83.5(4) . . ?
O00N W004 O00I 164.8(6) . . ?
O00N W004 O00X 88.8(8) . . ?
O00N W004 O1 84.0(6) . . ?
O00W W004 O00I 97.1(5) . . ?
O00W W004 O00L 103.8(6) . . ?
O00W W004 O00N 98.1(7) . . ?
O00W W004 O00X 98.4(7) . . ?
O00W W004 O1 172.3(5) . . ?
O00X W004 O1 74.3(6) . . ?
O00F W005 O00Q 87.2(7) . . ?
O00F W005 O013 73.5(5) . 12_655 ?
O00J W005 O00F 92.3(6) . . ?
O00J W005 O00Q 164.7(6) . . ?
O00J W005 O012 90.3(6) . . ?
O00J W005 O013 82.7(4) . 12_655 ?
O00Q W005 O013 82.5(5) . 12_655 ?
O012 W005 O00F 157.4(7) . . ?
O012 W005 O00Q 84.5(6) . . ?
O012 W005 O013 84.5(6) . 12_655 ?
O019 W005 O00F 99.6(8) . . ?
O019 W005 O00J 99.7(7) . . ?
O019 W005 O00Q 95.4(7) . . ?
O019 W005 O012 102.1(8) . . ?
O019 W005 O013 172.8(7) . 12_655 ?
O00G W006 O00G 90.5(7) . 12_655 ?
O00G W006 O00U 88.0(6) 12_655 12_655 ?
O00G W006 O00U 88.0(6) . . ?
O00G W006 O00U 156.8(6) . 12_655 ?
O00G W006 O00U 156.8(6) 12_655 . ?
O00G W006 O010 84.8(5) . . ?
O00G W006 O010 84.8(5) 12_655 . ?
O00U W006 O00U 84.5(9) . 12_655 ?
O00U W006 O010 72.0(6) 12_655 . ?
O00U W006 O010 72.0(6) . . ?
O017 W006 O00G 102.2(6) . 12_655 ?
O017 W006 O00G 102.2(6) . . ?
O017 W006 O00U 100.8(7) . . ?
O017 W006 O00U 100.8(7) . 12_655 ?
O017 W006 O010 170.1(7) . . ?
O00K W007 O00V 88.2(7) . . ?
O00K W007 O015 81.6(6) . . ?
O00N W007 O00K 163.4(6) . . ?
O00N W007 O00V 91.3(8) . . ?
O00N W007 O015 82.3(7) . . ?
O00V W007 O015 75.0(5) . . ?
O012 W007 O00K 85.9(6) . . ?
O012 W007 O00N 88.4(7) . . ?
O012 W007 O00V 157.8(7) . . ?
O012 W007 O015 82.9(6) . . ?
O01B W007 O00K 97.1(7) . . ?
O01B W007 O00N 99.3(7) . . ?
O01B W007 O00V 99.6(7) . . ?
O01B W007 O012 102.4(8) . . ?
O01B W007 O015 174.4(6) . . ?
O00K W008 O010 84.8(6) . . ?
O00K W008 O01A 86.9(8) . . ?
O00Q W008 O00K 85.7(6) . . ?
O00Q W008 O00U 90.8(7) . . ?
O00Q W008 O010 85.3(5) . . ?
O00Q W008 O01A 157.7(6) . . ?
O00U W008 O00K 157.5(6) . . ?
O00U W008 O010 72.8(6) . . ?
O00U W008 O01A 88.1(8) . . ?
O01A W008 O010 73.1(5) . . ?
O01C W008 O00K 101.8(7) . . ?
O01C W008 O00Q 101.7(7) . . ?
O01C W008 O00U 100.7(7) . . ?
O01C W008 O010 170.6(6) . . ?
O01C W008 O01A 100.4(7) . . ?
O00M Co Co 102.9(3) . 10_556 ?
O00M Co O00O 72.7(4) . 12_655 ?
O00M Co O00S 89.0(6) . . ?
O00O Co Co 135.9(3) 12_655 10_556 ?
O00P Co Co 136.7(3) . 10_556 ?
O00P Co O00M 88.9(5) . . ?
O00P Co O00O 87.4(4) . 12_655 ?
O00P Co O00S 177.5(6) . . ?
O00S Co Co 45.2(3) . 10_556 ?
O00S Co O00O 90.8(4) . 12_655 ?
O00T Co Co 39.4(5) . 10_556 ?
O00T Co O00M 97.5(8) . . ?
O00T Co O00O 168.7(8) . 12_655 ?
O00T Co O00P 98.3(6) . . ?
O00T Co O00S 83.2(7) . . ?
O00Y Co Co 90.2(5) . 10_556 ?
O00Y Co O00M 161.2(6) . . ?
O00Y Co O00O 88.6(6) . 12_655 ?
O00Y Co O00P 90.7(6) . . ?
O00Y Co O00S 90.9(7) . . ?
O00Y Co O00T 101.1(9) . . ?
O00D Co00 O00D 89.5(8) 3_655 . ?
O00D Co00 O00Z 78.7(3) 3_655 . ?
O00D Co00 O00Z 78.7(3) . . ?
O00D Co00 O00Z 78.7(3) . 10_556 ?
O00D Co00 O00Z 78.7(3) 3_655 10_556 ?
O00S Co00 O00D 179.9(7) . 3_655 ?
O00S Co00 O00D 90.4(7) . . ?
O00S Co00 O00D 90.4(7) 3_655 3_655 ?
O00S Co00 O00D 179.9(7) 3_655 . ?
O00S Co00 O00S 89.8(12) . 3_655 ?
O00S Co00 O00Z 101.2(3) 3_655 . ?
O00S Co00 O00Z 101.2(3) . . ?
O00S Co00 O00Z 101.2(3) 3_655 10_556 ?
O00S Co00 O00Z 101.2(3) . 10_556 ?
O00Z Co00 O00Z 148.1(9) 10_556 . ?
O013 P00C O010 106.7(6) 12_655 . ?
O013 P00C O010 106.7(6) . . ?
O013 P00C O013 112.5(9) 12_655 . ?
O015 P00C O010 106.8(10) . . ?
O015 P00C O013 111.8(6) . 12_655 ?
O015 P00C O013 111.8(6) . . ?
W001 O00D W001 137.2(8) . 10_556 ?
W001 O00D Co00 108.4(4) . . ?
W001 O00D Co00 108.4(4) 10_556 . ?
W001 O00E W002 152.7(7) . . ?
W005 O00F W003 121.8(8) . . ?
W006 O00G W003 148.6(6) . . ?
W001 O00H W001 121.2(8) 12_655 . ?
W001 O00I W004 150.8(6) . . ?
W005 O00J W002 164.3(7) . . ?
W008 O00K W007 150.5(8) . . ?
W004 O00L W002 153.4(6) . . ?
W002 O00M Co 118.9(6) . . ?
W002 O00M W 118.9(6) . . ?
W007 O00N W004 161.4(9) . . ?
P011 O00O W002 129.5(6) . 12_655 ?
P011 O00O Co 128.3(6) . 12_655 ?
W003 O00P Co 158.0(7) . . ?
W003 O00P W 158.0(7) . . ?
W008 O00Q W005 150.7(9) . . ?
Co O00S Co 89.6(7) 10_556 . ?
Co00 O00S Co 128.0(6) . 10_556 ?
Co00 O00S Co 128.0(6) . . ?
Co00 O00S W 128.0(6) . . ?
Co O00T Co 101.2(10) 10_556 . ?
W008 O00U W006 123.0(8) . . ?
W007 O00V W007 120.5(9) . 12_655 ?
W004 O00X W004 120.3(10) 12_655 . ?
Co O00Y Co 147.9(10) 12_655 . ?
W001 O00Z W001 92.1(6) 12_655 . ?
Co00 O00Z W001 92.5(5) . 12_655 ?
Co00 O00Z W001 92.5(5) . . ?
P011 O00Z W001 124.9(5) . 12_655 ?
P011 O00Z W001 124.9(5) . . ?
P011 O00Z Co00 120.8(9) . . ?
W006 O010 W008 92.2(5) . 12_655 ?
W006 O010 W008 92.2(5) . . ?
W008 O010 W008 91.7(5) . 12_655 ?
P00C O010 W006 123.5(9) . . ?
P00C O010 W008 124.0(6) . 12_655 ?
P00C O010 W008 124.0(6) . . ?
O00O P011 O00O 112.2(9) 12_655 . ?
O00O P011 O00Z 107.1(6) . . ?
O00O P011 O00Z 107.1(6) 12_655 . ?
O00O P011 O1 111.5(5) 12_655 . ?
O00O P011 O1 111.6(5) . . ?
O1 P011 O00Z 107.0(9) . . ?
W007 O012 W005 153.4(9) . . ?
W005 O013 W003 91.0(4) 12_655 12_655 ?
P00C O013 W003 128.5(7) . 12_655 ?
P00C O013 W005 128.4(6) . 12_655 ?
W007 O015 W007 89.1(5) 12_655 . ?
P00C O015 W007 128.8(5) . . ?
P00C O015 W007 128.8(5) . 12_655 ?
W003 O016 W003 157.3(11) 12_655 . ?
W008 O01A W008 122.0(9) 12_655 . ?
W004 O1 W004 91.0(6) 12_655 . ?
P011 O1 W004 127.5(5) . 12_655 ?
P011 O1 W004 127.5(5) . . ?
O00M W O00O 72.7(4) . 12_655 ?
O00M W O00S 89.0(6) . . ?
O00P W O00M 88.9(5) . . ?
O00P W O00O 87.4(4) . 12_655 ?
O00P W O00S 177.5(6) . . ?
O00S W O00O 90.8(4) . 12_655 ?
O00T W O00M 97.5(8) . . ?
O00T W O00O 168.7(8) . 12_655 ?
O00T W O00P 98.3(6) . . ?
O00T W O00S 83.2(7) . . ?
O00Y W O00M 161.2(6) . . ?
O00Y W O00O 88.6(6) . 12_655 ?
O00Y W O00P 90.7(6) . . ?
O00Y W O00S 90.9(7) . . ?
O00Y W O00T 101.1(9) . . ?
H1A N1 H1B 109.3 . . ?
C12 N1 H1A 111.5 . . ?
C12 N1 H1B 111.5 . . ?
C14 N1 H1A 111.5 . . ?
C14 N1 H1B 111.5 . . ?
C14 N1 C12 101.5(18) . . ?
C4 N2 H2 119.4 . . ?
C5 N2 H2 119.4 . . ?
C5 N2 C4 121(2) . . ?
H3A N3 H3B 108.3 . . ?
C1 N3 H3A 109.9 . . ?
C1 N3 H3A 109.9 12_655 . ?
C1 N3 H3B 109.9 12_655 . ?
C1 N3 H3B 109.9 . . ?
C1 N3 C1 109(3) . 12_655 ?
N2 C4 H4A 109.5 . . ?
N2 C4 H4B 109.5 . . ?
N2 C4 H4C 109.5 . . ?
H4A C4 H4B 109.5 . . ?
H4A C4 H4C 109.5 . . ?
H4B C4 H4C 109.5 . . ?
N2 C5 H5A 109.5 . . ?
N2 C5 H5B 109.5 . . ?
N2 C5 H5C 109.5 . . ?
H5A C5 H5B 109.5 . . ?
H5A C5 H5C 109.5 . . ?
H5B C5 H5C 109.5 . . ?
N1 C12 H12A 109.5 . . ?
N1 C12 H12B 109.5 . . ?
N1 C12 H12C 109.5 . . ?
H12A C12 H12B 109.5 . . ?
H12A C12 H12C 109.5 . . ?
H12B C12 H12C 109.5 . . ?
N1 C14 H14A 109.5 . . ?
N1 C14 H14B 109.5 . . ?
N1 C14 H14C 109.5 . . ?
H14A C14 H14B 109.5 . . ?
H14A C14 H14C 109.5 . . ?
H14B C14 H14C 109.5 . . ?
N3 C1 H1C 109.5 . . ?
N3 C1 H1D 109.5 . . ?
N3 C1 H1E 109.5 . . ?
H1C C1 H1D 109.5 . . ?
H1C C1 H1E 109.5 . . ?
H1D C1 H1E 109.5 . . ?

loop_
_geom_bond_atom_site_label_1
_geom_bond_atom_site_label_2
_geom_bond_distance
_geom_bond_site_symmetry_2
_geom_bond_publ_flag
W001 O00D 1.946(6) . ?
W001 O00E 1.887(10) . ?
W001 O00H 1.936(8) . ?
W001 O00I 1.887(11) . ?
W001 O00R 1.712(11) . ?
W001 O00Z 2.342(11) . ?
W002 O00E 1.936(11) . ?
W002 O00J 1.943(12) . ?
W002 O00L 1.944(11) . ?
W002 O00M 1.813(13) . ?
W002 O00O 2.339(11) 12_655 ?
W002 O014 1.697(14) . ?
W003 O00F 1.930(16) . ?
W003 O00G 2.015(11) . ?
W003 O00P 1.802(12) . ?
W003 O013 2.377(12) 12_655 ?
W003 O016 1.891(4) . ?
W003 O018 1.725(13) . ?
W004 O00I 1.940(11) . ?
W004 O00L 1.861(12) . ?
W004 O00N 1.899(16) . ?
W004 O00W 1.728(12) . ?
W004 O00X 1.943(10) . ?
W004 O1 2.363(11) . ?
W005 O00F 1.925(16) . ?
W005 O00J 1.863(12) . ?
W005 O00Q 1.954(16) . ?
W005 O012 1.898(16) . ?
W005 O013 2.346(12) 12_655 ?
W005 O019 1.709(16) . ?
W006 O00G 1.854(12) . ?
W006 O00G 1.854(12) 12_655 ?
W006 O00U 1.968(16) 12_655 ?
W006 O00U 1.968(16) . ?
W006 O010 2.351(17) . ?
W006 O017 1.74(2) . ?
W007 O00K 1.927(14) . ?
W007 O00N 1.898(16) . ?
W007 O00V 1.934(8) . ?
W007 O012 1.877(15) . ?
W007 O015 2.394(11) . ?
W007 O01B 1.710(15) . ?
W008 O00K 1.906(14) . ?
W008 O00Q 1.894(16) . ?
W008 O00U 1.902(19) . ?
W008 O010 2.367(11) . ?
W008 O01A 1.941(8) . ?
W008 O01C 1.708(13) . ?
Co Co 2.963(2) 10_556 ?
Co O00M 2.061(13) . ?
Co O00O 2.307(11) 12_655 ?
Co O00P 1.995(11) . ?
Co O00S 2.102(12) . ?
Co O00T 1.918(14) . ?
Co O00Y 1.838(5) . ?
Co00 O00D 2.139(16) 3_655 ?
Co00 O00D 2.139(16) . ?
Co00 O00S 1.955(18) . ?
Co00 O00S 1.955(19) 3_655 ?
Co00 O00Z 2.245(15) . ?
Co00 O00Z 2.245(15) 10_556 ?
P00C O010 1.626(17) . ?
P00C O013 1.532(12) 12_655 ?
P00C O013 1.532(12) . ?
P00C O015 1.505(16) . ?
O00M W 2.061(13) . ?
O00O P011 1.532(11) . ?
O00P W 1.995(11) . ?
O00S W 2.102(12) . ?
O00T W 1.918(14) . ?
O00Y W 1.838(5) . ?
O00Z P011 1.577(16) . ?
P011 O1 1.539(16) . ?
N1 H1A 0.8900 . ?
N1 H1B 0.8900 . ?
N1 C12 1.59(3) . ?
N1 C14 1.47(3) . ?
N2 H2 0.8600 . ?
N2 C4 1.49(3) . ?
N2 C5 1.42(3) . ?
N3 H3A 0.8900 . ?
N3 H3B 0.8900 . ?
N3 C1 1.45(3) . ?
N3 C1 1.45(3) 12_655 ?
C4 H4A 0.9600 . ?
C4 H4B 0.9600 . ?
C4 H4C 0.9600 . ?
C5 H5A 0.9600 . ?
C5 H5B 0.9600 . ?
C5 H5C 0.9600 . ?
C12 H12A 0.9600 . ?
C12 H12B 0.9600 . ?
C12 H12C 0.9600 . ?
C14 H14A 0.9600 . ?
C14 H14B 0.9600 . ?
C14 H14C 0.9600 . ?
C1 H1C 0.9600 . ?
C1 H1D 0.9600 . ?
C1 H1E 0.9600 . ?

loop_
_geom_torsion_atom_site_label_1
_geom_torsion_atom_site_label_2
_geom_torsion_atom_site_label_3
_geom_torsion_atom_site_label_4
_geom_torsion
_geom_torsion_site_symmetry_1
_geom_torsion_site_symmetry_2
_geom_torsion_site_symmetry_3
_geom_torsion_site_symmetry_4
_geom_torsion_publ_flag
W001 O00Z P011 O00O 178.9(7) 12_655 . . 12_655 ?
W001 O00Z P011 O00O -178.9(7) . . . . ?
W001 O00Z P011 O00O 58.3(11) 12_655 . . . ?
W001 O00Z P011 O00O -58.3(11) . . . 12_655 ?
W001 O00Z P011 O1 61.4(8) . . . . ?
W001 O00Z P011 O1 -61.4(8) 12_655 . . . ?
W002 O00O P011 O00O 178.37(16) 12_655 . . 12_655 ?
W002 O00O P011 O00Z -64.4(10) 12_655 . . . ?
W002 O00O P011 O1 52.4(11) 12_655 . . . ?
Co Co O00Y Co -89.4(17) 10_556 . . 12_655 ?
Co O00O P011 O00O -46.9(13) 12_655 . . 12_655 ?
Co O00O P011 O00Z 70.3(9) 12_655 . . . ?
Co O00O P011 O1 -172.9(8) 12_655 . . . ?
Co00 O00Z P011 O00O 60.3(5) . . . 12_655 ?
Co00 O00Z P011 O00O -60.3(5) . . . . ?
Co00 O00Z P011 O1 180.000(4) . . . . ?
O00D W001 O00E W002 -133.3(15) . . . . ?
O00D W001 O00I W004 49(3) . . . . ?
O00E W001 O00I W004 -24.4(13) . . . . ?
O00E W002 O00M Co -85.3(7) . . . . ?
O00E W002 O00M W -85.3(7) . . . . ?
O00F W003 O00P Co -143.2(19) . . . . ?
O00F W003 O00P W -143.2(19) . . . . ?
O00F W003 O016 W003 -27(4) . . . 12_655 ?
O00F W005 O00J W002 159(3) . . . . ?
O00F W005 O012 W007 39(3) . . . . ?
O00G W003 O00P Co -63(3) . . . . ?
O00G W003 O00P W -63(3) . . . . ?
O00G W003 O016 W003 36(3) . . . 12_655 ?
O00G W006 O00G W003 22.2(17) 12_655 . . . ?
O00H W001 O00E W002 -46(2) . . . . ?
O00H W001 O00I W004 134.3(14) . . . . ?
O00I W001 O00E W002 30.7(14) . . . . ?
O00I W004 O00L W002 -26.3(14) . . . . ?
O00I W004 O00N W007 78(4) . . . . ?
O00J W002 O00M Co 77.7(7) . . . . ?
O00J W002 O00M W 77.7(7) . . . . ?
O00J W005 O012 W007 135(2) . . . . ?
O00K W007 O00N W004 -70(4) . . . . ?
O00K W007 O012 W005 29(2) . . . . ?
O00K W008 O00Q W005 -31.8(17) . . . . ?
O00L W002 O00M Co -6.7(18) . . . . ?
O00L W002 O00M W -6.7(18) . . . . ?
O00L W004 O00N W007 0(3) . . . . ?
O00M Co O00Y Co 45(3) . . . 12_655 ?
O00N W004 O00L W002 138.8(15) . . . . ?
O00N W007 O012 W005 -135(2) . . . . ?
O00O W002 O00M Co -5.3(6) 12_655 . . . ?
O00O W002 O00M W -5.3(6) 12_655 . . . ?
O00O Co O00Y Co 46.5(17) 12_655 . . 12_655 ?
O00O P011 O1 W004 179.1(8) . . . . ?
O00O P011 O1 W004 -179.1(8) 12_655 . . 12_655 ?
O00O P011 O1 W004 -52.8(12) . . . 12_655 ?
O00O P011 O1 W004 52.8(12) 12_655 . . . ?
O00P W003 O016 W003 -130(3) . . . 12_655 ?
O00P Co O00Y Co 133.8(17) . . . 12_655 ?
O00Q W005 O00J W002 71(4) . . . . ?
O00Q W005 O012 W007 -30(2) . . . . ?
O00R W001 O00E W002 129.0(14) . . . . ?
O00R W001 O00I W004 -126.6(13) . . . . ?
O00S Co O00Y Co -44.2(17) . . . 12_655 ?
O00T Co O00Y Co -127.5(17) . . . 12_655 ?
O00U W006 O00G W003 -64(2) 12_655 . . . ?
O00U W006 O00G W003 -134.6(15) . . . . ?
O00U W008 O00Q W005 126.0(18) . . . . ?
O00V W007 O00N W004 -157(3) . . . . ?
O00V W007 O012 W005 -46(3) . . . . ?
O00W W004 O00L W002 -122.7(14) . . . . ?
O00W W004 O00N W007 -104(3) . . . . ?
O00X W004 O00L W002 50(3) . . . . ?
O00X W004 O00N W007 158(3) . . . . ?
O00Z W001 O00E W002 -53.0(14) . . . . ?
O00Z W001 O00I W004 61.0(13) . . . . ?
O00Z P011 O1 W004 64.0(9) . . . 12_655 ?
O00Z P011 O1 W004 -64.0(9) . . . . ?
O010 W006 O00G W003 -62.4(14) . . . . ?
O010 W008 O00Q W005 53.3(17) . . . . ?
O010 P00C O013 W003 -65.6(10) . . . 12_655 ?
O010 P00C O013 W005 65.5(10) . . . 12_655 ?
O010 P00C O015 W007 64.1(10) . . . . ?
O010 P00C O015 W007 -64.1(10) . . . 12_655 ?
O012 W005 O00J W002 1(3) . . . . ?
O012 W007 O00N W004 0(3) . . . . ?
O013 W003 O00P Co -70.8(18) 12_655 . . . ?
O013 W003 O00P W -70.8(18) 12_655 . . . ?
O013 W003 O016 W003 -45(3) 12_655 . . 12_655 ?
O013 W005 O00J W002 86(3) 12_655 . . . ?
O013 W005 O012 W007 53(2) 12_655 . . . ?
O013 P00C O010 W006 -60.3(5) 12_655 . . . ?
O013 P00C O010 W006 60.3(5) . . . . ?
O013 P00C O010 W008 179.6(8) 12_655 . . 12_655 ?
O013 P00C O010 W008 -59.9(11) . . . 12_655 ?
O013 P00C O010 W008 59.9(11) 12_655 . . . ?
O013 P00C O010 W008 -179.6(8) . . . . ?
O013 P00C O013 W003 51.1(13) 12_655 . . 12_655 ?
O013 P00C O013 W005 -177.77(16) 12_655 . . 12_655 ?
O013 P00C O015 W007 -52.3(14) 12_655 . . . ?
O013 P00C O015 W007 -179.5(9) . . . . ?
O013 P00C O015 W007 52.3(14) . . . 12_655 ?
O013 P00C O015 W007 179.5(9) 12_655 . . 12_655 ?
O014 W002 O00M Co 176.5(8) . . . . ?
O014 W002 O00M W 176.5(8) . . . . ?
O015 W007 O00N W004 -83(3) . . . . ?
O015 W007 O012 W005 -53(2) . . . . ?
O015 P00C O010 W006 180.000(2) . . . . ?
O015 P00C O010 W008 59.9(8) . . . 12_655 ?
O015 P00C O010 W008 -59.9(8) . . . . ?
O015 P00C O013 W003 177.9(8) . . . 12_655 ?
O015 P00C O013 W005 -51.0(12) . . . 12_655 ?
O016 W003 O00P Co 12.8(19) . . . . ?
O016 W003 O00P W 12.8(19) . . . . ?
O017 W006 O00G W003 124.8(14) . . . . ?
O018 W003 O00P Co 116.5(18) . . . . ?
O018 W003 O00P W 116.5(18) . . . . ?
O018 W003 O016 W003 128(3) . . . 12_655 ?
O019 W005 O00J W002 -101(3) . . . . ?
O019 W005 O012 W007 -125(2) . . . . ?
O01A W008 O00Q W005 39(3) . . . . ?
O01B W007 O00N W004 103(3) . . . . ?
O01B W007 O012 W005 126(2) . . . . ?
O01C W008 O00Q W005 -133.0(17) . . . . ?
O1 W004 O00L W002 54.9(14) . . . . ?
O1 W004 O00N W007 84(3) . . . . ?

loop_
_smtbx_masks_void_nr
_smtbx_masks_void_average_x
_smtbx_masks_void_average_y
_smtbx_masks_void_average_z
_smtbx_masks_void_volume
_smtbx_masks_void_count_electrons
_smtbx_masks_void_content
1 -0.660 -0.091 0.000 1607.2 737.8 ?
2 -0.808 -0.837 0.500 1607.2 737.8 ?
3 0.000 0.434 0.250 381.4 75.5 ?
4 0.000 0.566 0.750 381.4 74.5 ?
5 0.500 -0.066 0.250 381.4 75.5 ?
6 0.500 0.066 0.750 381.4 74.5 ?
